data_4062781
_journal_name_full Organometallics
_journal_paper_doi 10.1021/om0496380
_journal_year 2004
_chemical_formula_sum 'C33 H47 Cu N2'
_chemical_formula_weight 535.27
_space_group_IT_number 2
_symmetry_cell_setting triclinic
_symmetry_space_group_name_Hall '-P 1'
_symmetry_space_group_name_H-M 'P -1'
_cell_angle_alpha 92.124(2)
_cell_angle_beta 103.080(2)
_cell_angle_gamma 106.695(2)
_cell_formula_units_Z 2
_cell_length_a 10.6579(11)
_cell_length_b 12.5522(12)
_cell_length_c 12.9530(13)
_cell_measurement_temperature 194(2)
_cell_volume 1607.0(3)
_diffrn_ambient_temperature 194(2)
_exptl_crystal_density_diffrn 1.106
_cod_depositor_comments
;
The following automatic conversions were performed:
'_symmetry_cell_setting' value 'Triclinic' changed to 'triclinic'
according to '/home/saulius/struct/CIF-dictionaries/cif_core.dic'
dictionary named 'cif_core.dic' version 2.4.1 from 2010-06-29.

Automatic conversion script
Id: cif_fix_enum 1527 2010-12-29 10:47:43Z saulius 
;
_cod_database_code 4062781

loop_
_symmetry_equiv_pos_as_xyz
'x, y, z'
'-x, -y, -z'

loop_
_atom_site_label
_atom_site_type_symbol
_atom_site_fract_x
_atom_site_fract_y
_atom_site_fract_z
_atom_site_U_iso_or_equiv
_atom_site_adp_type
_atom_site_occupancy
_atom_site_symmetry_multiplicity
_atom_site_calc_flag
_atom_site_refinement_flags
_atom_site_disorder_assembly
_atom_site_disorder_group
Cu1 Cu 0.48771(4) 0.75408(4) 0.24110(4) 0.0428(2) Uani 1 1 d . . .
N1 N 0.2077(3) 0.6366(2) 0.1184(2) 0.0356(7) Uani 1 1 d . . .
N2 N 0.2129(3) 0.7410(2) 0.2532(2) 0.0345(7) Uani 1 1 d . . .
C1 C 0.2960(3) 0.7090(3) 0.2012(3) 0.0336(8) Uani 1 1 d . . .
C2 C 0.0750(4) 0.6233(3) 0.1193(3) 0.0422(9) Uani 1 1 d . . .
H2 H -0.0031 0.5763 0.0697 0.051 Uiso 1 1 calc R . .
C3 C 0.0777(4) 0.6897(3) 0.2041(3) 0.0416(9) Uani 1 1 d . . .
H3 H 0.0020 0.6995 0.2260 0.050 Uiso 1 1 calc R . .
C4 C 0.2488(4) 0.5754(3) 0.0411(3) 0.0443(10) Uani 1 1 d . . .
C5 C 0.2723(4) 0.4754(4) 0.0680(4) 0.0553(12) Uani 1 1 d . . .
C6 C 0.3081(5) 0.4158(5) -0.0101(5) 0.0777(17) Uani 1 1 d . . .
H6 H 0.3248 0.3466 0.0035 0.093 Uiso 1 1 calc R . .
C7 C 0.3188(5) 0.4576(6) -0.1052(5) 0.0853(19) Uani 1 1 d . . .
H7 H 0.3434 0.4170 -0.1566 0.102 Uiso 1 1 calc R . .
C8 C 0.2949(5) 0.5558(6) -0.1271(4) 0.0801(17) Uani 1 1 d . . .
H8 H 0.3021 0.5818 -0.1942 0.096 Uiso 1 1 calc R . .
C9 C 0.2601(4) 0.6199(4) -0.0542(3) 0.0558(12) Uani 1 1 d . . .
C10 C 0.2552(5) 0.4281(4) 0.1713(4) 0.0670(13) Uani 1 1 d . . .
H10 H 0.2123 0.4749 0.2072 0.080 Uiso 1 1 calc R . .
C11 C 0.3892(6) 0.4366(6) 0.2454(5) 0.111(2) Uani 1 1 d . . .
H11A H 0.4301 0.3856 0.2160 0.166 Uiso 1 1 calc R . .
H11B H 0.3758 0.4161 0.3153 0.166 Uiso 1 1 calc R . .
H11C H 0.4492 0.5135 0.2532 0.166 Uiso 1 1 calc R . .
C12 C 0.1610(8) 0.3084(6) 0.1527(7) 0.131(3) Uani 1 1 d . . .
H12A H 0.1866 0.2643 0.1016 0.196 Uiso 1 1 calc R . .
H12B H 0.0677 0.3086 0.1242 0.196 Uiso 1 1 calc R . .
H12C H 0.1680 0.2754 0.2204 0.196 Uiso 1 1 calc R . .
C13 C 0.2399(5) 0.7314(5) -0.0774(4) 0.0704(14) Uani 1 1 d . . .
H13 H 0.1778 0.7448 -0.0345 0.084 Uiso 1 1 calc R . .
C14 C 0.3732(6) 0.8255(5) -0.0396(5) 0.103(2) Uani 1 1 d . . .
H14A H 0.4156 0.8193 0.0345 0.155 Uiso 1 1 calc R . .
H14B H 0.3558 0.8979 -0.0442 0.155 Uiso 1 1 calc R . .
H14C H 0.4338 0.8198 -0.0848 0.155 Uiso 1 1 calc R . .
C15 C 0.1738(8) 0.7366(7) -0.1943(4) 0.125(3) Uani 1 1 d . . .
H15A H 0.2340 0.7276 -0.2388 0.188 Uiso 1 1 calc R . .
H15B H 0.1572 0.8091 -0.2022 0.188 Uiso 1 1 calc R . .
H15C H 0.0878 0.6764 -0.2168 0.188 Uiso 1 1 calc R . .
C16 C 0.2592(4) 0.8208(3) 0.3479(3) 0.0377(9) Uani 1 1 d . . .
C17 C 0.2856(4) 0.7814(3) 0.4468(3) 0.0441(10) Uani 1 1 d . . .
C18 C 0.3225(4) 0.8606(4) 0.5361(3) 0.0582(12) Uani 1 1 d . . .
H18 H 0.3401 0.8372 0.6054 0.070 Uiso 1 1 calc R . .
C19 C 0.3339(4) 0.9707(4) 0.5258(4) 0.0622(13) Uani 1 1 d . . .
H19 H 0.3593 1.0224 0.5879 0.075 Uiso 1 1 calc R . .
C20 C 0.3091(4) 1.0077(4) 0.4268(4) 0.0592(13) Uani 1 1 d . . .
H20 H 0.3175 1.0845 0.4210 0.071 Uiso 1 1 calc R . .
C21 C 0.2712(4) 0.9318(3) 0.3336(3) 0.0454(10) Uani 1 1 d . . .
C22 C 0.2778(5) 0.6601(4) 0.4582(3) 0.0563(11) Uani 1 1 d . . .
H22 H 0.2548 0.6211 0.3846 0.068 Uiso 1 1 calc R . .
C23 C 0.4108(7) 0.6484(6) 0.5154(7) 0.134(3) Uani 1 1 d . . .
H23A H 0.4343 0.6820 0.5894 0.201 Uiso 1 1 calc R . .
H23B H 0.4806 0.6866 0.4800 0.201 Uiso 1 1 calc R . .
H23C H 0.4046 0.5689 0.5143 0.201 Uiso 1 1 calc R . .
C24 C 0.1685(8) 0.6019(6) 0.5100(7) 0.136(3) Uani 1 1 d . . .
H24A H 0.1486 0.5208 0.4960 0.204 Uiso 1 1 calc R . .
H24B H 0.0869 0.6230 0.4807 0.204 Uiso 1 1 calc R . .
H24C H 0.1986 0.6240 0.5870 0.204 Uiso 1 1 calc R . .
C25 C 0.2476(5) 0.9729(4) 0.2245(4) 0.0575(12) Uani 1 1 d . . .
H25 H 0.2255 0.9065 0.1711 0.069 Uiso 1 1 calc R . .
C26 C 0.1287(6) 1.0169(7) 0.2016(6) 0.118(3) Uani 1 1 d . . .
H26A H 0.1387 1.0733 0.2598 0.177 Uiso 1 1 calc R . .
H26B H 0.0455 0.9553 0.1955 0.177 Uiso 1 1 calc R . .
H26C H 0.1242 1.0511 0.1346 0.177 Uiso 1 1 calc R . .
C27 C 0.3708(6) 1.0565(6) 0.2073(5) 0.0981(19) Uani 1 1 d . . .
H27A H 0.3530 1.0747 0.1336 0.147 Uiso 1 1 calc R . .
H27B H 0.4464 1.0250 0.2210 0.147 Uiso 1 1 calc R . .
H27C H 0.3938 1.1246 0.2562 0.147 Uiso 1 1 calc R . .
C28 C 0.7511(8) 0.8932(7) 0.1351(6) 0.147(3) Uani 1 1 d . . .
H28A H 0.7848 0.8322 0.1160 0.221 Uiso 1 1 calc R . .
H28B H 0.8044 0.9634 0.1154 0.221 Uiso 1 1 calc R . .
H28C H 0.6560 0.8770 0.0969 0.221 Uiso 1 1 calc R . .
C29 C 0.7619(6) 0.9026(8) 0.2393(5) 0.142(4) Uani 1 1 d . . .
H29A H 0.7331 0.9677 0.2573 0.170 Uiso 1 1 calc R . .
H29B H 0.8588 0.9199 0.2760 0.170 Uiso 1 1 calc R . .
C30 C 0.6795(4) 0.7981(4) 0.2879(4) 0.0584(12) Uani 1 1 d . . .
C31 C 0.7424(5) 0.7517(5) 0.3643(4) 0.0771(16) Uani 1 1 d . . .
H31 H 0.6839 0.6936 0.3915 0.092 Uiso 1 1 calc R . .
C32 C 0.8915(6) 0.7745(7) 0.4168(5) 0.119(3) Uani 1 1 d . . .
H32A H 0.9188 0.7082 0.3997 0.143 Uiso 1 1 calc R . .
H32B H 0.9447 0.8384 0.3866 0.143 Uiso 1 1 calc R . .
C33 C 0.9241(7) 0.7998(9) 0.5337(5) 0.170(5) Uani 1 1 d . . .
H33A H 0.8992 0.8663 0.5512 0.255 Uiso 1 1 calc R . .
H33B H 1.0212 0.8137 0.5632 0.255 Uiso 1 1 calc R . .
H33C H 0.8734 0.7361 0.5643 0.255 Uiso 1 1 calc R . .

loop_
_atom_site_aniso_label
_atom_site_aniso_U_11
_atom_site_aniso_U_22
_atom_site_aniso_U_33
_atom_site_aniso_U_23
_atom_site_aniso_U_13
_atom_site_aniso_U_12
Cu1 0.0332(3) 0.0477(3) 0.0418(3) -0.0137(2) 0.0078(2) 0.0072(2)
N1 0.0332(16) 0.0372(17) 0.0325(16) -0.0069(13) 0.0078(13) 0.0064(14)
N2 0.0318(16) 0.0364(17) 0.0305(15) -0.0064(13) 0.0035(13) 0.0073(14)
C1 0.0355(19) 0.036(2) 0.0281(18) -0.0028(15) 0.0076(15) 0.0105(16)
C2 0.035(2) 0.046(2) 0.037(2) -0.0112(18) 0.0057(17) 0.0040(18)
C3 0.034(2) 0.046(2) 0.043(2) -0.0054(18) 0.0098(17) 0.0103(18)
C4 0.036(2) 0.053(3) 0.037(2) -0.0170(19) 0.0081(17) 0.0072(19)
C5 0.044(2) 0.052(3) 0.064(3) -0.019(2) 0.010(2) 0.012(2)
C6 0.059(3) 0.062(3) 0.106(5) -0.039(3) 0.019(3) 0.016(3)
C7 0.064(3) 0.110(5) 0.074(4) -0.049(4) 0.021(3) 0.019(3)
C8 0.068(3) 0.120(5) 0.050(3) -0.016(3) 0.023(2) 0.021(3)
C9 0.043(2) 0.078(3) 0.039(2) -0.013(2) 0.0137(19) 0.006(2)
C10 0.072(3) 0.049(3) 0.084(4) 0.005(3) 0.017(3) 0.027(3)
C11 0.090(5) 0.151(7) 0.086(4) 0.029(4) 0.006(4) 0.037(5)
C12 0.120(6) 0.089(5) 0.152(7) 0.029(5) 0.019(5) -0.006(4)
C13 0.071(3) 0.095(4) 0.044(3) 0.018(3) 0.020(2) 0.018(3)
C14 0.095(5) 0.100(5) 0.103(5) 0.036(4) 0.035(4) 0.000(4)
C15 0.142(7) 0.183(8) 0.058(4) 0.024(4) 0.013(4) 0.069(6)
C16 0.0350(19) 0.040(2) 0.035(2) -0.0149(17) 0.0096(16) 0.0080(17)
C17 0.043(2) 0.047(2) 0.038(2) -0.0098(18) 0.0120(17) 0.0075(19)
C18 0.055(3) 0.075(3) 0.036(2) -0.014(2) 0.013(2) 0.007(2)
C19 0.054(3) 0.066(3) 0.058(3) -0.032(2) 0.019(2) 0.005(2)
C20 0.052(3) 0.047(3) 0.071(3) -0.027(2) 0.015(2) 0.007(2)
C21 0.039(2) 0.040(2) 0.054(2) -0.0103(19) 0.0124(19) 0.0090(18)
C22 0.067(3) 0.058(3) 0.038(2) 0.000(2) 0.009(2) 0.013(2)
C23 0.098(5) 0.100(5) 0.204(8) 0.033(5) 0.004(5) 0.052(4)
C24 0.136(6) 0.078(5) 0.225(9) 0.049(5) 0.109(7) 0.025(5)
C25 0.063(3) 0.040(2) 0.063(3) 0.000(2) 0.008(2) 0.012(2)
C26 0.072(4) 0.158(7) 0.147(6) 0.083(5) 0.039(4) 0.054(4)
C27 0.065(4) 0.137(6) 0.089(4) 0.035(4) 0.029(3) 0.014(4)
C28 0.123(7) 0.151(8) 0.120(7) 0.034(6) -0.013(5) -0.001(6)
C29 0.051(3) 0.250(10) 0.071(4) -0.029(5) 0.033(3) -0.044(4)
C30 0.040(2) 0.078(3) 0.050(3) -0.017(2) 0.010(2) 0.010(2)
C31 0.050(3) 0.096(4) 0.081(4) -0.026(3) 0.007(3) 0.027(3)
C32 0.063(4) 0.195(8) 0.095(5) -0.031(5) 0.000(3) 0.055(5)
C33 0.080(5) 0.330(13) 0.090(5) -0.079(7) -0.018(4) 0.091(7)

loop_
_geom_bond_atom_site_label_1
_geom_bond_atom_site_label_2
_geom_bond_distance
_geom_bond_site_symmetry_2
_geom_bond_publ_flag
Cu1 C1 1.897(3) . ?
Cu1 C30 1.902(4) . ?
N1 C1 1.357(4) . ?
N1 C2 1.378(5) . ?
N1 C4 1.456(4) . ?
N2 C1 1.362(4) . ?
N2 C3 1.384(4) . ?
N2 C16 1.450(4) . ?
C2 C3 1.345(5) . ?
C4 C9 1.389(6) . ?
C4 C5 1.390(6) . ?
C5 C6 1.418(6) . ?
C5 C10 1.512(7) . ?
C6 C7 1.372(8) . ?
C7 C8 1.355(8) . ?
C8 C9 1.397(6) . ?
C9 C13 1.507(7) . ?
C10 C11 1.502(7) . ?
C10 C12 1.523(8) . ?
C13 C14 1.527(8) . ?
C13 C15 1.531(7) . ?
C16 C21 1.385(5) . ?
C16 C17 1.389(5) . ?
C17 C18 1.402(5) . ?
C17 C22 1.516(6) . ?
C18 C19 1.366(7) . ?
C19 C20 1.376(7) . ?
C20 C21 1.414(5) . ?
C21 C25 1.515(6) . ?
C22 C23 1.493(7) . ?
C22 C24 1.496(8) . ?
C25 C27 1.494(7) . ?
C25 C26 1.497(7) . ?
C28 C29 1.327(9) . ?
C29 C30 1.592(9) . ?
C30 C31 1.317(7) . ?
C31 C32 1.518(7) . ?
C32 C33 1.476(9) . ?
